data_9010617
loop_
_publ_author_name
'Grew, E. S.'
'Armbruster, T.'
'Medenbach, O.'
'Yates, M. G.'
'Carson, C. J.'

_publ_section_title
;
 Tassieite, (Na,_)Ca2(Mg,Fe2+,Fe3+)2(Fe3+,Mg)2(Fe2+,Mg)2(PO4)6*2H2O, a new
 hydrothermal wicksite-group mineral in fluorapatite nodules from granulite-
 facies paragneiss in the Larsemann Hills, Prydz Bay, East Antarctica
 Sample: 1
;
_journal_name_full 'The Canadian Mineralogist'
_journal_page_first 293
_journal_page_last 305
_journal_paper_doi 10.2113/gscanmin.45.2.293
_journal_volume 45
_journal_year 2007
_chemical_compound_source 'Larsemann Hills, Prydz Bay, East Antarctica'
_chemical_formula_sum 'Ca2 Fe3.254 H4 Mg2.746 Na0.478 O26 P6'
_chemical_name_mineral Tassieite
_space_group_IT_number 61
_symmetry_space_group_name_Hall '-P 2ac 2ab'
_symmetry_space_group_name_H-M 'P b c a'
_cell_angle_alpha 90
_cell_angle_beta 90
_cell_angle_gamma 90
_cell_formula_units_Z 4
_cell_length_a 12.4595
_cell_length_b 11.5955
_cell_length_c 12.7504
_cell_volume 1842.103
_database_code_amcsd 0006138
_exptl_crystal_density_diffrn 3.409
_cod_original_formula_sum 'Na.478 Ca2 Fe3.254 Mg2.746 P6 O26 H4'
_cod_database_code 9010617

loop_
_space_group_symop_operation_xyz
x,y,z
x,1/2-y,1/2+z
-x,1/2+y,1/2-z
1/2-x,1/2+y,z
1/2+x,1/2-y,-z
1/2+x,y,1/2-z
1/2-x,-y,1/2+z
-x,-y,-z

loop_
_atom_site_aniso_label
_atom_site_aniso_U_11
_atom_site_aniso_U_22
_atom_site_aniso_U_33
_atom_site_aniso_U_12
_atom_site_aniso_U_13
_atom_site_aniso_U_23
Na 0.03602 0.06414 0.05908 -0.01687 0.00691 0.03171
Ca 0.01465 0.01179 0.01225 -0.00097 0.00143 -0.00160
Fe2+1 0.00984 0.01496 0.01029 -0.00062 0.00064 -0.00190
Fe3+1 0.00984 0.01496 0.01029 -0.00062 0.00064 -0.00190
Mg1 0.00984 0.01496 0.01029 -0.00062 0.00064 -0.00190
Fe3+2 0.00796 0.00837 0.00833 -0.00014 -0.00047 0.00010
Mg2 0.00796 0.00837 0.00833 -0.00014 -0.00047 0.00010
Fe2+3 0.03538 0.01262 0.04458 0.00524 -0.02819 -0.00448
Mg3 0.03538 0.01262 0.04458 0.00524 -0.02819 -0.00448
P1 0.00898 0.00994 0.00980 0.00018 -0.00042 -0.00047
P2 0.00977 0.01097 0.00865 -0.00072 0.00089 -0.00049
P3 0.01262 0.00946 0.01003 0.00036 -0.00078 -0.00016
O1 0.01093 0.01465 0.01627 0.00335 -0.00217 -0.00122
O2 0.01459 0.01219 0.01703 -0.00080 -0.00064 0.00208
O3 0.01074 0.01769 0.01110 -0.00065 0.00041 -0.00131
O4 0.01150 0.01155 0.01061 -0.00073 -0.00096 -0.00277
O5 0.01170 0.01436 0.01081 0.00000 0.00166 0.00021
O6 0.01335 0.01479 0.01311 -0.00068 0.00001 0.00058
O7 0.02001 0.01304 0.01537 -0.00250 0.00380 -0.00311
O8 0.01201 0.01530 0.01634 0.00240 0.00079 -0.00060
O9 0.01453 0.01236 0.01319 0.00086 0.00075 -0.00180
O10 0.01580 0.01389 0.01842 -0.00184 0.00529 0.00030
O11 0.01541 0.01027 0.01322 -0.00133 -0.00203 0.00075
O12 0.01806 0.01344 0.01632 0.00135 -0.00533 -0.00124
OW 0.01964 0.01669 0.02799 0.00114 0.00374 0.00363

loop_
_atom_site_label
_atom_site_fract_x
_atom_site_fract_y
_atom_site_fract_z
_atom_site_occupancy
_atom_site_U_iso_or_equiv
_atom_site_type_symbol
_atom_site_attached_hydrogens
Na 0.00000 -0.50000 0.50000 0.47800 0.05308 Na 0
Ca 0.23844 0.00149 0.37483 1.00000 0.01290 Ca 0
Fe2+1 0.15155 -0.23132 0.20766 0.22300 0.01170 Fe 0
Fe3+1 0.15155 -0.23132 0.20766 0.09200 0.01170 Fe 0
Mg1 0.15155 -0.23132 0.20766 0.68500 0.01170 Mg 0
Fe3+2 0.16782 0.22709 0.54179 0.66900 0.00822 Fe 0
Mg2 0.16782 0.22709 0.54179 0.33100 0.00822 Mg 0
Fe2+3 0.01822 -0.46034 0.27704 0.64300 0.03086 Fe 0
Mg3 0.01822 -0.46034 0.27704 0.35700 0.03086 Mg 0
P1 0.10937 0.22868 0.79962 1.00000 0.00958 P 0
P2 0.40113 0.24103 0.44380 1.00000 0.00980 P 0
P3 0.26529 -0.02303 0.62459 1.00000 0.01070 P 0
O1 0.00278 0.28730 0.77247 1.00000 0.01395 O 0
O2 0.09068 0.10518 0.83611 1.00000 0.01461 O 0
O3 0.18127 0.22479 0.70143 1.00000 0.01318 O 0
O4 0.16552 0.30075 0.88474 1.00000 0.01122 O 0
O5 0.33531 0.24221 0.54581 1.00000 0.01229 O 0
O6 0.15261 -0.18229 0.36156 1.00000 0.01375 O 0
O7 0.40857 0.11522 0.40582 1.00000 0.01614 O 0
O8 0.01239 0.20647 0.53392 1.00000 0.01455 O 0
O9 0.19080 -0.41745 0.20435 1.00000 0.01336 O 0
O10 0.14893 -0.04136 0.18903 1.00000 0.01604 O 0
O11 0.19836 0.05556 0.55213 1.00000 0.01297 O 0
O12 0.17464 0.39631 0.54881 1.00000 0.01594 O 0
OW 0.02662 0.00935 0.37877 1.00000 0.02144 O 0
H1 -0.00500 -0.06100 0.40300 1.00000 0.16000 H 0
H2 0.00500 0.08600 0.42000 1.00000 0.08000 H 0

loop_
_cod_changelog_entry_id
_cod_changelog_entry_author
_cod_changelog_entry_date
_cod_changelog_entry_text
1
;cod-tools version 3.8.0
Id: cif_guess_AMCSD_atom_types 9574 2023-05-10 09:00:05Z saulius
;
2023-05-10T18:52:41+03:00
;Derived atom types and hydrogen counts
from atom names that follow the AMCSD naming convention
(Wat == water, O-H == hydroxyl).
;

loop_
_cod_related_entry_id
_cod_related_entry_database
_cod_related_entry_code
1 AMCSD 0006138
